data_4075839
loop_
_publ_author_name
'Wilton-Ely, James D. E. T.'
'Pogorzelec, Peter J.'
'Honarkhah, Sanaz J.'
'Reid, David H.'
'Tocher, Derek A.'

_publ_section_title
;
 Mixed-Donor Ligands:&#x00A0; Pyrrolecarbaldehyde and
 Pyrrolecarbothioaldehyde \s-Organyl Complexes of Ruthenium(II) and
 Osmium(II)
;
_journal_issue 12
_journal_name_full Organometallics
_journal_page_first 2862
_journal_paper_doi 10.1021/om050186g
_journal_volume 24
_journal_year 2005
_chemical_formula_sum 'C51 H43 N O2 P2 Ru'
_chemical_formula_weight 864.87
_chemical_name_systematic
;
 ?
;
_space_group_IT_number 2
_symmetry_cell_setting triclinic
_symmetry_space_group_name_Hall '-P 1'
_symmetry_space_group_name_H-M 'P -1'
_atom_sites_solution_hydrogens geom
_atom_sites_solution_primary direct
_atom_sites_solution_secondary difmap
_audit_creation_method SHELXL-97
_cell_angle_alpha 87.2290(10)
_cell_angle_beta 75.6060(10)
_cell_angle_gamma 67.2240(10)
_cell_formula_units_Z 2
_cell_length_a 10.9041(5)
_cell_length_b 14.0150(6)
_cell_length_c 15.4302(7)
_cell_measurement_temperature 150(2)
_cell_volume 2102.91(16)
_computing_cell_refinement 'Bruker SAINT'
_computing_data_collection 'Bruker SMART'
_computing_data_reduction 'Bruker SAINT'
_computing_structure_refinement 'SHELXL-97 (Sheldrick, 1997)'
_computing_structure_solution 'SHELXS-97 (Sheldrick, 1990)'
_diffrn_ambient_temperature 150(2)
_diffrn_measured_fraction_theta_full 0.992
_diffrn_measured_fraction_theta_max 0.925
_diffrn_measurement_device_type 'Bruker SMART Apex diffractometer'
_diffrn_measurement_method '\w rotation with narrow frames'
_diffrn_radiation_monochromator graphite
_diffrn_radiation_source 'fine-focus sealed tube'
_diffrn_radiation_type MoK\a
_diffrn_radiation_wavelength 0.71073
_diffrn_reflns_av_R_equivalents 0.0177
_diffrn_reflns_av_sigmaI/netI 0.0301
_diffrn_reflns_limit_h_max 14
_diffrn_reflns_limit_h_min -14
_diffrn_reflns_limit_k_max 18
_diffrn_reflns_limit_k_min -18
_diffrn_reflns_limit_l_max 19
_diffrn_reflns_limit_l_min -20
_diffrn_reflns_number 18753
_diffrn_reflns_theta_full 26.00
_diffrn_reflns_theta_max 28.31
_diffrn_reflns_theta_min 2.03
_diffrn_standards_number 0
_exptl_absorpt_coefficient_mu 0.491
_exptl_absorpt_correction_T_max 0.9256
_exptl_absorpt_correction_T_min 0.8242
_exptl_absorpt_correction_type multi-scan
_exptl_crystal_colour yellow
_exptl_crystal_density_diffrn 1.366
_exptl_crystal_density_method 'not measured'
_exptl_crystal_description block
_exptl_crystal_F_000 892
_exptl_crystal_size_max 0.41
_exptl_crystal_size_mid 0.18
_exptl_crystal_size_min 0.16
_refine_diff_density_max '5.447 (close to the Ru, next highest peak 1.2)'
_refine_diff_density_min -1.864
_refine_diff_density_rms 0.110
_refine_ls_extinction_method none
_refine_ls_goodness_of_fit_ref 1.112
_refine_ls_hydrogen_treatment mixed
_refine_ls_matrix_type full
_refine_ls_number_parameters 514
_refine_ls_number_reflns 9699
_refine_ls_number_restraints 0
_refine_ls_restrained_S_all 1.112
_refine_ls_R_factor_all 0.0637
_refine_ls_R_factor_gt 0.0618
_refine_ls_shift/su_max 0.001
_refine_ls_shift/su_mean 0.000
_refine_ls_structure_factor_coef Fsqd
_refine_ls_weighting_details 'calc w=1/[\s^2^(Fo^2^)+(0.0410P)^2^+9.2526P] where P=(Fo^2^+2Fc^2^)/3'
_refine_ls_weighting_scheme calc
_refine_ls_wR_factor_gt 0.1405
_refine_ls_wR_factor_ref 0.1416
_reflns_number_gt 9315
_reflns_number_total 9699
_reflns_threshold_expression I>2\s(I)
_cod_data_source_file om050186gsi20050314_010914.cif
_cod_data_source_block str15
_cod_original_sg_symbol_H-M P-1
_cod_database_code 4075839

loop_
_symmetry_equiv_pos_as_xyz
'x, y, z'
'-x, -y, -z'

loop_
_atom_site_label
_atom_site_type_symbol
_atom_site_fract_x
_atom_site_fract_y
_atom_site_fract_z
_atom_site_U_iso_or_equiv
_atom_site_adp_type
_atom_site_occupancy
_atom_site_symmetry_multiplicity
_atom_site_calc_flag
_atom_site_refinement_flags
Ru1 Ru 0.70623(3) 0.72410(2) 0.710345(18) 0.01897(9) Uani 1 1 d .
P1 P 0.62318(10) 0.62898(7) 0.82711(6) 0.02076(19) Uani 1 1 d .
P2 P 0.80939(9) 0.82216(7) 0.61052(6) 0.01898(18) Uani 1 1 d .
O1 O 0.4342(3) 0.8992(2) 0.7331(2) 0.0334(7) Uani 1 1 d .
O2 O 0.9016(3) 0.5954(2) 0.67321(18) 0.0268(6) Uani 1 1 d .
N1 N 0.6799(3) 0.6380(2) 0.6100(2) 0.0233(6) Uani 1 1 d .
C1 C 0.5388(4) 0.8315(3) 0.7274(2) 0.0226(7) Uani 1 1 d .
C2 C 0.7649(4) 0.7807(3) 0.8075(2) 0.0188(7) Uani 1 1 d .
H2A H 0.8614 0.7518 0.8011 0.023 Uiso 1 1 calc R
C3 C 0.6970(4) 0.8484(3) 0.8769(3) 0.0272(8) Uani 1 1 d .
H3A H 0.6011 0.8851 0.8838 0.033 Uiso 1 1 calc R
C4 C 0.7588(4) 0.8715(3) 0.9444(3) 0.0267(8) Uani 1 1 d .
C5 C 0.8922(4) 0.8685(3) 0.9245(3) 0.0295(8) Uani 1 1 d .
H5A H 0.9466 0.8532 0.8645 0.035 Uiso 1 1 calc R
C6 C 0.9474(4) 0.8877(3) 0.9914(3) 0.0294(8) Uani 1 1 d .
H6A H 1.0386 0.8852 0.9763 0.035 Uiso 1 1 calc R
C7 C 0.8697(5) 0.9106(3) 1.0802(3) 0.0283(8) Uani 1 1 d .
C8 C 0.7376(5) 0.9134(3) 1.0986(3) 0.0320(9) Uani 1 1 d .
H8A H 0.6834 0.9278 1.1587 0.038 Uiso 1 1 calc R
C9 C 0.6814(5) 0.8959(3) 1.0327(3) 0.0320(9) Uani 1 1 d .
H9A H 0.5892 0.9006 1.0479 0.038 Uiso 1 1 calc R
C10 C 0.9265(6) 0.9322(4) 1.1529(3) 0.0427(11) Uani 1 1 d .
H10A H 0.8568 0.9470 1.2100 0.064 Uiso 1 1 calc R
H10B H 0.9516 0.9921 1.1384 0.064 Uiso 1 1 calc R
H10C H 1.0080 0.8715 1.1577 0.064 Uiso 1 1 calc R
C11 C 0.9064(4) 0.5344(3) 0.6127(3) 0.0285(8) Uani 1 1 d .
H11A H 0.9887 0.4753 0.5917 0.034 Uiso 1 1 calc R
C12 C 0.7950(4) 0.5512(3) 0.5760(3) 0.0270(8) Uani 1 1 d .
C13 C 0.7704(5) 0.4970(3) 0.5121(3) 0.0342(9) Uani 1 1 d .
H13A H 0.8331 0.4344 0.4791 0.041 Uiso 1 1 calc R
C14 C 0.6392(5) 0.5521(4) 0.5073(3) 0.0364(10) Uani 1 1 d .
H14A H 0.5928 0.5359 0.4693 0.044 Uiso 1 1 calc R
C15 C 0.5844(4) 0.6385(3) 0.5695(3) 0.0287(8) Uani 1 1 d .
H15A H 0.4933 0.6893 0.5807 0.034 Uiso 1 1 calc R
C21 C 0.5143(4) 0.5672(3) 0.8017(2) 0.0247(8) Uani 1 1 d .
C22 C 0.5711(5) 0.4896(3) 0.7330(3) 0.0326(9) Uani 1 1 d .
H22A H 0.6653 0.4681 0.7023 0.039 Uiso 1 1 calc R
C23 C 0.4915(6) 0.4438(4) 0.7091(3) 0.0397(11) Uani 1 1 d .
H23A H 0.5313 0.3914 0.6621 0.048 Uiso 1 1 calc R
C24 C 0.3540(6) 0.4740(4) 0.7534(3) 0.0454(12) Uani 1 1 d .
H24A H 0.2994 0.4427 0.7367 0.055 Uiso 1 1 calc R
C25 C 0.2970(5) 0.5498(4) 0.8219(4) 0.0441(12) Uani 1 1 d .
H25A H 0.2029 0.5706 0.8527 0.053 Uiso 1 1 calc R
C26 C 0.3767(5) 0.5957(4) 0.8460(3) 0.0334(9) Uani 1 1 d .
H26A H 0.3365 0.6475 0.8936 0.040 Uiso 1 1 calc R
C31 C 0.5213(4) 0.7015(3) 0.9336(2) 0.0211(7) Uani 1 1 d .
C32 C 0.5549(4) 0.6677(3) 1.0147(2) 0.0246(7) Uani 1 1 d .
H32A H 0.6321 0.6056 1.0153 0.030 Uiso 1 1 calc R
C33 C 0.4753(4) 0.7251(3) 1.0943(3) 0.0288(8) Uani 1 1 d .
H33A H 0.4985 0.7015 1.1491 0.035 Uiso 1 1 calc R
C34 C 0.3633(4) 0.8156(3) 1.0948(3) 0.0297(8) Uani 1 1 d .
H34A H 0.3097 0.8542 1.1496 0.036 Uiso 1 1 calc R
C35 C 0.3295(4) 0.8496(3) 1.0154(3) 0.0279(8) Uani 1 1 d .
H35A H 0.2526 0.9121 1.0154 0.033 Uiso 1 1 calc R
C36 C 0.4071(4) 0.7931(3) 0.9356(3) 0.0264(8) Uani 1 1 d .
H36A H 0.3822 0.8171 0.8813 0.032 Uiso 1 1 calc R
C41 C 0.7577(4) 0.5207(3) 0.8625(2) 0.0227(7) Uani 1 1 d .
C42 C 0.7383(4) 0.4312(3) 0.8947(3) 0.0281(8) Uani 1 1 d .
H42A H 0.6564 0.4228 0.8935 0.034 Uiso 1 1 calc R
C43 C 0.8375(5) 0.3549(3) 0.9283(3) 0.0315(9) Uani 1 1 d .
H43A H 0.8231 0.2944 0.9496 0.038 Uiso 1 1 calc R
C44 C 0.9571(5) 0.3653(3) 0.9315(3) 0.0314(9) Uani 1 1 d .
H44A H 1.0244 0.3130 0.9553 0.038 Uiso 1 1 calc R
C45 C 0.9776(5) 0.4538(3) 0.8992(3) 0.0344(9) Uani 1 1 d .
H45A H 1.0595 0.4619 0.9009 0.041 Uiso 1 1 calc R
C46 C 0.8796(4) 0.5301(3) 0.8645(3) 0.0311(9) Uani 1 1 d .
H46A H 0.8957 0.5896 0.8418 0.037 Uiso 1 1 calc R
C51 C 0.6922(4) 0.9569(3) 0.6068(3) 0.0234(7) Uani 1 1 d .
C52 C 0.6345(4) 1.0185(3) 0.6862(3) 0.0298(8) Uani 1 1 d .
H52A H 0.6536 0.9893 0.7406 0.036 Uiso 1 1 calc R
C53 C 0.5495(5) 1.1220(3) 0.6865(3) 0.0362(10) Uani 1 1 d .
H53A H 0.5111 1.1637 0.7408 0.043 Uiso 1 1 calc R
C54 C 0.5208(5) 1.1643(3) 0.6077(3) 0.0401(11) Uani 1 1 d .
H54A H 0.4646 1.2356 0.6074 0.048 Uiso 1 1 calc R
C55 C 0.5732(5) 1.1032(4) 0.5295(3) 0.0420(11) Uani 1 1 d .
H55A H 0.5500 1.1319 0.4759 0.050 Uiso 1 1 calc R
C56 C 0.6601(5) 0.9996(3) 0.5285(3) 0.0324(9) Uani 1 1 d .
H56A H 0.6975 0.9582 0.4741 0.039 Uiso 1 1 calc R
C61 C 0.8831(4) 0.7782(3) 0.4917(2) 0.0228(7) Uani 1 1 d .
C62 C 1.0116(4) 0.7758(3) 0.4446(3) 0.0322(9) Uani 1 1 d .
H62A H 1.0654 0.7953 0.4745 0.039 Uiso 1 1 calc R
C63 C 1.0608(5) 0.7448(4) 0.3541(3) 0.0422(11) Uani 1 1 d .
H63A H 1.1483 0.7431 0.3225 0.051 Uiso 1 1 calc R
C64 C 0.9841(5) 0.7165(4) 0.3097(3) 0.0414(11) Uani 1 1 d .
H64A H 1.0186 0.6954 0.2479 0.050 Uiso 1 1 calc R
C65 C 0.8569(5) 0.7189(3) 0.3556(3) 0.0362(10) Uani 1 1 d .
H65A H 0.8032 0.7002 0.3250 0.043 Uiso 1 1 calc R
C66 C 0.8070(5) 0.7484(3) 0.4464(3) 0.0292(8) Uani 1 1 d .
H66A H 0.7203 0.7482 0.4777 0.035 Uiso 1 1 calc R
C71 C 0.9541(4) 0.8378(3) 0.6379(2) 0.0230(7) Uani 1 1 d .
C72 C 1.0583(4) 0.7508(3) 0.6583(3) 0.0294(8) Uani 1 1 d .
H72A H 1.0498 0.6857 0.6617 0.035 Uiso 1 1 calc R
C73 C 1.1740(5) 0.7586(4) 0.6735(3) 0.0422(11) Uani 1 1 d .
H73A H 1.2448 0.6988 0.6869 0.051 Uiso 1 1 calc R
C74 C 1.1868(5) 0.8532(5) 0.6692(4) 0.0504(13) Uani 1 1 d .
H74A H 1.2659 0.8586 0.6802 0.060 Uiso 1 1 calc R
C75 C 1.0849(5) 0.9395(4) 0.6490(4) 0.0466(12) Uani 1 1 d .
H75A H 1.0941 1.0043 0.6463 0.056 Uiso 1 1 calc R
C76 C 0.9686(5) 0.9330(3) 0.6326(3) 0.0335(9) Uani 1 1 d .
H76A H 0.8993 0.9929 0.6179 0.040 Uiso 1 1 calc R

loop_
_atom_site_aniso_label
_atom_site_aniso_U_11
_atom_site_aniso_U_22
_atom_site_aniso_U_33
_atom_site_aniso_U_23
_atom_site_aniso_U_13
_atom_site_aniso_U_12
Ru1 0.02331(15) 0.02042(15) 0.01555(14) 0.00030(10) -0.00250(10) -0.01235(12)
P1 0.0265(5) 0.0223(4) 0.0163(4) 0.0001(3) -0.0019(3) -0.0144(4)
P2 0.0205(4) 0.0208(4) 0.0168(4) 0.0023(3) -0.0033(3) -0.0102(4)
O1 0.0248(15) 0.0319(16) 0.0405(17) 0.0012(13) -0.0086(12) -0.0075(13)
O2 0.0284(14) 0.0238(13) 0.0270(14) 0.0044(11) -0.0045(11) -0.0106(11)
N1 0.0318(17) 0.0231(15) 0.0175(14) 0.0015(12) -0.0031(12) -0.0150(14)
C1 0.0185(17) 0.0255(18) 0.0229(17) 0.0033(14) -0.0047(13) -0.0080(15)
C2 0.0210(16) 0.0169(15) 0.0209(16) 0.0029(13) -0.0053(13) -0.0101(13)
C3 0.029(2) 0.0261(19) 0.029(2) 0.0007(15) -0.0078(16) -0.0130(16)
C4 0.033(2) 0.0229(18) 0.0266(19) -0.0004(15) -0.0064(16) -0.0142(16)
C5 0.037(2) 0.0268(19) 0.0223(18) -0.0016(15) -0.0023(16) -0.0125(17)
C6 0.032(2) 0.0214(18) 0.034(2) 0.0044(16) -0.0081(17) -0.0104(16)
C7 0.043(2) 0.0199(17) 0.0264(19) 0.0020(15) -0.0141(17) -0.0134(17)
C8 0.047(2) 0.029(2) 0.0234(19) 0.0001(16) -0.0053(17) -0.0203(19)
C9 0.038(2) 0.033(2) 0.031(2) -0.0004(17) -0.0066(17) -0.0201(19)
C10 0.066(3) 0.044(3) 0.034(2) 0.008(2) -0.027(2) -0.029(3)
C11 0.030(2) 0.0214(18) 0.029(2) 0.0030(15) -0.0005(16) -0.0083(16)
C12 0.0287(19) 0.0241(18) 0.0246(19) 0.0016(15) 0.0006(15) -0.0108(16)
C13 0.045(3) 0.028(2) 0.026(2) -0.0059(16) 0.0021(18) -0.0169(19)
C14 0.059(3) 0.045(3) 0.0219(19) 0.0045(17) -0.0138(19) -0.036(2)
C15 0.028(2) 0.0271(19) 0.029(2) 0.0089(16) -0.0064(16) -0.0097(16)
C21 0.035(2) 0.0280(19) 0.0193(17) 0.0072(14) -0.0083(15) -0.0207(17)
C22 0.049(3) 0.034(2) 0.0232(19) 0.0030(16) -0.0060(17) -0.027(2)
C23 0.073(3) 0.038(2) 0.027(2) 0.0095(18) -0.020(2) -0.037(2)
C24 0.067(3) 0.051(3) 0.048(3) 0.017(2) -0.032(3) -0.044(3)
C25 0.042(3) 0.056(3) 0.051(3) 0.010(2) -0.018(2) -0.034(2)
C26 0.037(2) 0.040(2) 0.032(2) 0.0038(18) -0.0094(18) -0.023(2)
C31 0.0275(18) 0.0200(17) 0.0185(16) 0.0009(13) -0.0025(14) -0.0141(15)
C32 0.0297(19) 0.0211(17) 0.0223(18) 0.0025(14) -0.0061(15) -0.0096(15)
C33 0.039(2) 0.031(2) 0.0187(17) 0.0018(15) -0.0064(16) -0.0158(18)
C34 0.034(2) 0.028(2) 0.0242(19) -0.0042(15) 0.0018(16) -0.0147(17)
C35 0.0243(19) 0.0233(18) 0.033(2) 0.0013(15) -0.0028(15) -0.0083(15)
C36 0.030(2) 0.030(2) 0.0215(18) 0.0052(15) -0.0058(15) -0.0147(17)
C41 0.0270(18) 0.0192(17) 0.0202(17) -0.0001(13) -0.0017(14) -0.0096(15)
C42 0.034(2) 0.0254(19) 0.0237(18) -0.0008(15) 0.0027(15) -0.0167(17)
C43 0.043(2) 0.0238(19) 0.0242(19) 0.0018(15) 0.0020(17) -0.0156(18)
C44 0.037(2) 0.0244(19) 0.028(2) 0.0019(16) -0.0058(17) -0.0081(17)
C45 0.031(2) 0.031(2) 0.044(2) 0.0048(18) -0.0116(18) -0.0138(18)
C46 0.035(2) 0.027(2) 0.037(2) 0.0037(17) -0.0084(18) -0.0185(18)
C51 0.0212(17) 0.0220(17) 0.0266(18) 0.0025(14) -0.0048(14) -0.0087(14)
C52 0.031(2) 0.028(2) 0.028(2) -0.0003(16) -0.0086(16) -0.0074(17)
C53 0.033(2) 0.028(2) 0.041(2) -0.0081(18) -0.0095(19) -0.0039(18)
C54 0.041(3) 0.023(2) 0.051(3) 0.0006(19) -0.018(2) -0.0023(18)
C55 0.051(3) 0.028(2) 0.039(2) 0.0066(19) -0.019(2) -0.003(2)
C56 0.039(2) 0.029(2) 0.026(2) 0.0019(16) -0.0064(17) -0.0100(18)
C61 0.0263(18) 0.0177(16) 0.0186(17) 0.0039(13) -0.0017(14) -0.0051(14)
C62 0.030(2) 0.036(2) 0.025(2) 0.0041(16) 0.0004(16) -0.0117(18)
C63 0.035(2) 0.045(3) 0.027(2) 0.0037(19) 0.0088(18) -0.005(2)
C64 0.055(3) 0.035(2) 0.0184(19) 0.0002(17) 0.0022(19) -0.007(2)
C65 0.052(3) 0.031(2) 0.023(2) 0.0019(16) -0.0090(18) -0.014(2)
C66 0.038(2) 0.0262(19) 0.0224(18) 0.0033(15) -0.0057(16) -0.0128(17)
C71 0.0223(17) 0.0286(19) 0.0209(17) 0.0024(14) -0.0033(14) -0.0141(15)
C72 0.027(2) 0.035(2) 0.028(2) 0.0044(16) -0.0066(16) -0.0140(17)
C73 0.029(2) 0.060(3) 0.039(2) 0.007(2) -0.0139(19) -0.016(2)
C74 0.039(3) 0.077(4) 0.051(3) 0.002(3) -0.016(2) -0.036(3)
C75 0.044(3) 0.052(3) 0.059(3) -0.002(2) -0.010(2) -0.035(3)
C76 0.033(2) 0.033(2) 0.041(2) 0.0041(18) -0.0085(18) -0.0197(19)

loop_
_atom_type_symbol
_atom_type_description
_atom_type_scat_dispersion_real
_atom_type_scat_dispersion_imag
_atom_type_scat_source
C C 0.0033 0.0016 'International Tables Vol C Tables 4.2.6.8 and 6.1.1.4'
H H 0.0000 0.0000 'International Tables Vol C Tables 4.2.6.8 and 6.1.1.4'
N N 0.0061 0.0033 'International Tables Vol C Tables 4.2.6.8 and 6.1.1.4'
O O 0.0106 0.0060 'International Tables Vol C Tables 4.2.6.8 and 6.1.1.4'
P P 0.1023 0.0942 'International Tables Vol C Tables 4.2.6.8 and 6.1.1.4'
Ru Ru -1.2594 0.8363 'International Tables Vol C Tables 4.2.6.8 and 6.1.1.4'

loop_
_geom_angle_atom_site_label_1
_geom_angle_atom_site_label_2
_geom_angle_atom_site_label_3
_geom_angle
C1 Ru1 C2 94.34(15)
C1 Ru1 N1 96.73(15)
C2 Ru1 N1 168.69(13)
C1 Ru1 O2 172.76(14)
C2 Ru1 O2 92.17(12)
N1 Ru1 O2 76.92(12)
C1 Ru1 P2 90.37(12)
C2 Ru1 P2 85.33(10)
N1 Ru1 P2 96.88(8)
O2 Ru1 P2 87.00(7)
C1 Ru1 P1 92.97(12)
C2 Ru1 P1 85.61(10)
N1 Ru1 P1 91.50(8)
O2 Ru1 P1 90.68(7)
P2 Ru1 P1 170.56(3)
C31 P1 C41 101.90(17)
C31 P1 C21 103.16(17)
C41 P1 C21 102.62(18)
C31 P1 Ru1 116.34(12)
C41 P1 Ru1 114.53(12)
C21 P1 Ru1 116.27(12)
C71 P2 C51 102.09(17)
C71 P2 C61 100.62(17)
C51 P2 C61 103.53(17)
C71 P2 Ru1 115.78(12)
C51 P2 Ru1 113.20(12)
C61 P2 Ru1 119.34(12)
C11 O2 Ru1 112.5(3)
C15 N1 C12 106.3(3)
C15 N1 Ru1 140.8(3)
C12 N1 Ru1 112.9(3)
O1 C1 Ru1 176.1(3)
C3 C2 Ru1 133.8(3)
C2 C3 C4 125.2(4)
C9 C4 C5 117.8(4)
C9 C4 C3 118.8(4)
C5 C4 C3 123.4(4)
C4 C5 C6 121.2(4)
C7 C6 C5 120.7(4)
C8 C7 C6 117.3(4)
C8 C7 C10 121.1(4)
C6 C7 C10 121.6(4)
C7 C8 C9 122.4(4)
C8 C9 C4 120.6(4)
O2 C11 C12 122.6(4)
N1 C12 C11 115.1(4)
N1 C12 C13 110.2(4)
C11 C12 C13 134.6(4)
C14 C13 C12 106.2(4)
C13 C14 C15 107.3(4)
N1 C15 C14 110.0(4)
C26 C21 C22 118.2(4)
C26 C21 P1 123.1(3)
C22 C21 P1 118.7(3)
C23 C22 C21 120.7(4)
C22 C23 C24 120.4(4)
C25 C24 C23 119.5(4)
C24 C25 C26 120.2(5)
C25 C26 C21 121.0(4)
C36 C31 C32 118.2(3)
C36 C31 P1 120.1(3)
C32 C31 P1 121.7(3)
C33 C32 C31 120.0(4)
C34 C33 C32 120.9(4)
C33 C34 C35 119.5(4)
C34 C35 C36 120.3(4)
C35 C36 C31 121.0(4)
C46 C41 C42 118.3(4)
C46 C41 P1 119.5(3)
C42 C41 P1 122.1(3)
C43 C42 C41 120.5(4)
C44 C43 C42 121.0(4)
C43 C44 C45 118.9(4)
C46 C45 C44 120.6(4)
C45 C46 C41 120.8(4)
C56 C51 C52 119.1(4)
C56 C51 P2 122.7(3)
C52 C51 P2 118.2(3)
C53 C52 C51 120.5(4)
C54 C53 C52 119.8(4)
C55 C54 C53 120.1(4)
C54 C55 C56 120.3(4)
C51 C56 C55 120.1(4)
C66 C61 C62 118.7(4)
C66 C61 P2 118.9(3)
C62 C61 P2 122.3(3)
C63 C62 C61 120.0(4)
C64 C63 C62 120.8(4)
C63 C64 C65 119.6(4)
C64 C65 C66 120.3(4)
C65 C66 C61 120.5(4)
C72 C71 C76 119.0(4)
C72 C71 P2 118.9(3)
C76 C71 P2 121.9(3)
C73 C72 C71 120.5(4)
C74 C73 C72 120.1(5)
C75 C74 C73 119.9(4)
C74 C75 C76 120.8(5)
C75 C76 C71 119.6(4)

loop_
_geom_bond_atom_site_label_1
_geom_bond_atom_site_label_2
_geom_bond_distance
Ru1 C1 1.828(4)
Ru1 C2 2.067(3)
Ru1 N1 2.146(3)
Ru1 O2 2.154(3)
Ru1 P2 2.3785(9)
Ru1 P1 2.3947(9)
P1 C31 1.829(4)
P1 C41 1.829(4)
P1 C21 1.836(4)
P2 C71 1.824(4)
P2 C51 1.833(4)
P2 C61 1.838(4)
O1 C1 1.153(5)
O2 C11 1.274(5)
N1 C15 1.339(5)
N1 C12 1.373(5)
C2 C3 1.325(5)
C3 C4 1.481(5)
C4 C9 1.391(6)
C4 C5 1.394(6)
C5 C6 1.401(6)
C6 C7 1.397(6)
C7 C8 1.382(6)
C7 C10 1.501(6)
C8 C9 1.387(6)
C11 C12 1.400(6)
C12 C13 1.407(6)
C13 C14 1.356(7)
C14 C15 1.417(6)
C21 C26 1.390(6)
C21 C22 1.398(6)
C22 C23 1.382(6)
C23 C24 1.387(8)
C24 C25 1.379(8)
C25 C26 1.387(6)
C31 C36 1.396(5)
C31 C32 1.400(5)
C32 C33 1.391(5)
C33 C34 1.377(6)
C34 C35 1.378(6)
C35 C36 1.385(6)
C41 C46 1.393(6)
C41 C42 1.400(5)
C42 C43 1.383(6)
C43 C44 1.380(6)
C44 C45 1.390(6)
C45 C46 1.385(6)
C51 C56 1.385(6)
C51 C52 1.394(5)
C52 C53 1.386(6)
C53 C54 1.381(7)
C54 C55 1.376(7)
C55 C56 1.391(6)
C61 C66 1.392(6)
C61 C62 1.398(5)
C62 C63 1.391(6)
C63 C64 1.375(8)
C64 C65 1.380(7)
C65 C66 1.390(6)
C71 C72 1.394(6)
C71 C76 1.399(5)
C72 C73 1.384(6)
C73 C74 1.383(8)
C74 C75 1.374(8)
C75 C76 1.390(6)

loop_
_geom_torsion_atom_site_label_1
_geom_torsion_atom_site_label_2
_geom_torsion_atom_site_label_3
_geom_torsion_atom_site_label_4
_geom_torsion
C1 Ru1 P1 C31 -47.63(18)
C2 Ru1 P1 C31 46.50(17)
N1 Ru1 P1 C31 -144.46(17)
O2 Ru1 P1 C31 138.62(16)
P2 Ru1 P1 C31 63.0(3)
C1 Ru1 P1 C41 -166.24(18)
C2 Ru1 P1 C41 -72.11(16)
N1 Ru1 P1 C41 96.94(16)
O2 Ru1 P1 C41 20.01(15)
P2 Ru1 P1 C41 -55.6(3)
C1 Ru1 P1 C21 74.22(19)
C2 Ru1 P1 C21 168.35(18)
N1 Ru1 P1 C21 -22.60(18)
O2 Ru1 P1 C21 -99.53(17)
P2 Ru1 P1 C21 -175.2(2)
C1 Ru1 P2 C71 124.94(18)
C2 Ru1 P2 C71 30.62(17)
N1 Ru1 P2 C71 -138.23(17)
O2 Ru1 P2 C71 -61.80(16)
P1 Ru1 P2 C71 14.1(3)
C1 Ru1 P2 C51 7.56(18)
C2 Ru1 P2 C51 -86.76(17)
N1 Ru1 P2 C51 104.39(16)
O2 Ru1 P2 C51 -179.18(16)
P1 Ru1 P2 C51 -103.2(2)
C1 Ru1 P2 C61 -114.64(19)
C2 Ru1 P2 C61 151.04(18)
N1 Ru1 P2 C61 -17.81(17)
O2 Ru1 P2 C61 58.61(16)
P1 Ru1 P2 C61 134.6(2)
C1 Ru1 O2 C11 -28.6(12)
C2 Ru1 O2 C11 177.4(3)
N1 Ru1 O2 C11 0.4(2)
P2 Ru1 O2 C11 -97.4(2)
P1 Ru1 O2 C11 91.7(2)
C1 Ru1 N1 C15 -6.6(4)
C2 Ru1 N1 C15 161.5(6)
O2 Ru1 N1 C15 176.9(4)
P2 Ru1 N1 C15 -97.8(4)
P1 Ru1 N1 C15 86.6(4)
C1 Ru1 N1 C12 176.0(3)
C2 Ru1 N1 C12 -15.8(8)
O2 Ru1 N1 C12 -0.4(2)
P2 Ru1 N1 C12 84.9(2)
P1 Ru1 N1 C12 -90.8(2)
C2 Ru1 C1 O1 141(5)
N1 Ru1 C1 O1 -42(5)
O2 Ru1 C1 O1 -13(6)
P2 Ru1 C1 O1 55(5)
P1 Ru1 C1 O1 -134(5)
C1 Ru1 C2 C3 19.3(4)
N1 Ru1 C2 C3 -148.9(5)
O2 Ru1 C2 C3 -163.9(4)
P2 Ru1 C2 C3 109.3(4)
P1 Ru1 C2 C3 -73.3(4)
Ru1 C2 C3 C4 174.1(3)
C2 C3 C4 C9 -145.8(4)
C2 C3 C4 C5 33.1(6)
C9 C4 C5 C6 1.0(6)
C3 C4 C5 C6 -177.9(4)
C4 C5 C6 C7 -0.1(6)
C5 C6 C7 C8 0.0(6)
C5 C6 C7 C10 -179.6(4)
C6 C7 C8 C9 -0.9(6)
C10 C7 C8 C9 178.7(4)
C7 C8 C9 C4 1.9(7)
C5 C4 C9 C8 -1.9(6)
C3 C4 C9 C8 177.1(4)
Ru1 O2 C11 C12 -0.2(5)
C15 N1 C12 C11 -177.8(3)
Ru1 N1 C12 C11 0.5(4)
C15 N1 C12 C13 0.5(4)
Ru1 N1 C12 C13 178.7(3)
O2 C11 C12 N1 -0.2(6)
O2 C11 C12 C13 -177.9(4)
N1 C12 C13 C14 0.3(5)
C11 C12 C13 C14 178.1(4)
C12 C13 C14 C15 -1.0(5)
C12 N1 C15 C14 -1.1(4)
Ru1 N1 C15 C14 -178.6(3)
C13 C14 C15 N1 1.3(5)
C31 P1 C21 C26 13.7(4)
C41 P1 C21 C26 119.3(4)
Ru1 P1 C21 C26 -114.9(3)
C31 P1 C21 C22 -168.1(3)
C41 P1 C21 C22 -62.5(3)
Ru1 P1 C21 C22 63.3(3)
C26 C21 C22 C23 0.9(6)
P1 C21 C22 C23 -177.4(3)
C21 C22 C23 C24 -0.3(7)
C22 C23 C24 C25 -0.3(7)
C23 C24 C25 C26 0.3(7)
C24 C25 C26 C21 0.4(7)
C22 C21 C26 C25 -1.0(6)
P1 C21 C26 C25 177.2(4)
C41 P1 C31 C36 178.9(3)
C21 P1 C31 C36 -74.9(3)
Ru1 P1 C31 C36 53.6(3)
C41 P1 C31 C32 -0.9(3)
C21 P1 C31 C32 105.3(3)
Ru1 P1 C31 C32 -126.2(3)
C36 C31 C32 C33 0.0(6)
P1 C31 C32 C33 179.8(3)
C31 C32 C33 C34 -0.3(6)
C32 C33 C34 C35 0.1(6)
C33 C34 C35 C36 0.3(6)
C34 C35 C36 C31 -0.6(6)
C32 C31 C36 C35 0.4(6)
P1 C31 C36 C35 -179.4(3)
C31 P1 C41 C46 -90.5(3)
C21 P1 C41 C46 162.9(3)
Ru1 P1 C41 C46 35.9(4)
C31 P1 C41 C42 84.2(3)
C21 P1 C41 C42 -22.4(4)
Ru1 P1 C41 C42 -149.3(3)
C46 C41 C42 C43 0.6(6)
P1 C41 C42 C43 -174.2(3)
C41 C42 C43 C44 0.4(6)
C42 C43 C44 C45 -0.7(6)
C43 C44 C45 C46 0.0(7)
C44 C45 C46 C41 1.0(7)
C42 C41 C46 C45 -1.3(6)
P1 C41 C46 C45 173.6(3)
C71 P2 C51 C56 113.3(4)
C61 P2 C51 C56 9.0(4)
Ru1 P2 C51 C56 -121.6(3)
C71 P2 C51 C52 -66.1(3)
C61 P2 C51 C52 -170.3(3)
Ru1 P2 C51 C52 59.0(3)
C56 C51 C52 C53 -1.9(6)
P2 C51 C52 C53 177.5(3)
C51 C52 C53 C54 0.5(7)
C52 C53 C54 C55 1.8(8)
C53 C54 C55 C56 -2.7(8)
C52 C51 C56 C55 1.1(7)
P2 C51 C56 C55 -178.3(4)
C54 C55 C56 C51 1.2(8)
C71 P2 C61 C66 174.6(3)
C51 P2 C61 C66 -80.1(3)
Ru1 P2 C61 C66 46.7(3)
C71 P2 C61 C62 -7.0(4)
C51 P2 C61 C62 98.4(3)
Ru1 P2 C61 C62 -134.8(3)
C66 C61 C62 C63 0.5(6)
P2 C61 C62 C63 -178.0(3)
C61 C62 C63 C64 0.2(7)
C62 C63 C64 C65 0.0(7)
C63 C64 C65 C66 -0.8(7)
C64 C65 C66 C61 1.5(6)
C62 C61 C66 C65 -1.3(6)
P2 C61 C66 C65 177.3(3)
C51 P2 C71 C72 171.6(3)
C61 P2 C71 C72 -81.9(3)
Ru1 P2 C71 C72 48.2(3)
C51 P2 C71 C76 -13.2(4)
C61 P2 C71 C76 93.3(4)
Ru1 P2 C71 C76 -136.6(3)
C76 C71 C72 C73 0.3(6)
P2 C71 C72 C73 175.7(3)
C71 C72 C73 C74 0.4(7)
C72 C73 C74 C75 -0.6(8)
C73 C74 C75 C76 -0.1(8)
C74 C75 C76 C71 0.9(8)
C72 C71 C76 C75 -1.0(6)
P2 C71 C76 C75 -176.2(4)
